data_4135379
loop_
_publ_author_name
'Tang, Shan'
'Rauch, Michael'
'Montag, Michael'
'Diskin-Posner, Yael'
'Ben-David, Yehoshoa'
'Milstein, David'

_publ_section_title
;
 Catalytic Oxidative Deamination by Water with H<sub>2</sub> Liberation.
;
_journal_name_full 'Journal of the American Chemical Society'
_journal_paper_doi 10.1021/jacs.0c10826
_journal_year 2020
_chemical_formula_moiety '2(C35 H45 N O3 P2 Ru), C5 H12'
_chemical_formula_sum 'C75 H102 N2 O6 P4 Ru2'
_chemical_formula_weight 1453.60
_space_group_crystal_system monoclinic
_space_group_IT_number 14
_space_group_name_Hall '-P 2yn'
_space_group_name_H-M_alt 'P 1 21/n 1'
_atom_sites_solution_hydrogens geom
_atom_sites_solution_primary dual
_audit_creation_date 2020-08-13
_audit_creation_method
;
Olex2 1.3
(compiled 2020.07.31 svn.rc2a77460 for OlexSys, GUI svn.r6145)
;
_cell_angle_alpha 90
_cell_angle_beta 109.3220(10)
_cell_angle_gamma 90
_cell_formula_units_Z 4
_cell_length_a 25.7295(3)
_cell_length_b 11.20140(10)
_cell_length_c 25.9806(3)
_cell_measurement_reflns_used 25283
_cell_measurement_temperature 100.00(10)
_cell_measurement_theta_max 71.4430
_cell_measurement_theta_min 3.5960
_cell_volume 7066.02(14)
_computing_cell_refinement 'CrysAlisPro 1.171.40.69a (Rigaku OD, 2020)'
_computing_data_collection 'CrysAlisPro 1.171.40.69a (Rigaku OD, 2020)'
_computing_data_reduction 'CrysAlisPro 1.171.40.69a (Rigaku OD, 2020)'
_computing_molecular_graphics 'Olex2 1.3 (Dolomanov et al., 2009)'
_computing_publication_material 'Olex2 1.3 (Dolomanov et al., 2009)'
_computing_structure_refinement 'SHELXL 2014/7 (Sheldrick, 2015)'
_computing_structure_solution 'SHELXT  (Sheldrick, 2015)'
_diffrn_ambient_environment N~2~
_diffrn_ambient_temperature 100.00(10)
_diffrn_detector 'Hybrid Pixel Array Detector'
_diffrn_detector_area_resol_mean 5.8140
_diffrn_measured_fraction_theta_full 0.998
_diffrn_measured_fraction_theta_max 0.998
_diffrn_measurement_details
;
List of Runs (angles in degrees, time in seconds):

  # Type    Start    End  Width  t~exp~   \w     \q     \k     \f   Frames
--------------------------------------------------------------------------
  1  \w    -30.00  88.00   0.40   15.00    --    0.00  57.00 -90.00  295
  2  \w    -89.00  29.00   0.40   15.00    --    0.00 -57.00   0.00  295
  3  \w    -30.00  88.00   0.40   15.00    --    0.00  57.00 150.00  295
  4  \w      1.00 127.00   0.40   80.00    --   90.00 -82.00 -60.00  315
  5  \w     54.00 179.20   0.40   80.00    --   90.00  80.00 107.39  313
  6  \w     53.00 126.20   0.40   80.00    --   90.00 -82.00   0.00  183
  7  \w    116.00 150.00   0.40   80.00    --   90.00  77.00 150.00   85
  8  \w     47.00 115.00   0.40   80.00    --   90.00 -82.00 -90.00  170
  9  \w      1.00 120.20   0.40   80.00    --   90.00 -82.00 -30.00  298
 10  \w     83.00 134.20   0.40   80.00    --   90.00  82.00  90.00  128
 11  \w     94.00 120.00   0.40   80.00    --   90.00 -82.00-120.00   65
 12  \w     53.00 179.00   0.40   80.00    --   90.00  82.00-180.00  315
;
_diffrn_measurement_device 'four-circle diffractometer'
_diffrn_measurement_device_type 'XtaLAB AFC12 (RINC): Kappa dual home/near'
_diffrn_measurement_method '\w scans'
_diffrn_orient_matrix_type 'CrysAlisPro convention (1999,Acta A55,543-557)'
_diffrn_orient_matrix_UB_11 0.0148676000
_diffrn_orient_matrix_UB_12 0.1337548000
_diffrn_orient_matrix_UB_13 0.0038579000
_diffrn_orient_matrix_UB_21 -0.0604265000
_diffrn_orient_matrix_UB_22 0.0319874000
_diffrn_orient_matrix_UB_23 -0.0082266000
_diffrn_orient_matrix_UB_31 0.0123919000
_diffrn_orient_matrix_UB_32 -0.0040201000
_diffrn_orient_matrix_UB_33 0.0621836000
_diffrn_radiation_monochromator mirror
_diffrn_radiation_probe x-ray
_diffrn_radiation_type 'Cu K\a'
_diffrn_radiation_wavelength 1.54184
_diffrn_reflns_av_R_equivalents 0.0448
_diffrn_reflns_av_unetI/netI 0.0363
_diffrn_reflns_Laue_measured_fraction_full 0.998
_diffrn_reflns_Laue_measured_fraction_max 0.998
_diffrn_reflns_limit_h_max 30
_diffrn_reflns_limit_h_min -25
_diffrn_reflns_limit_k_max 13
_diffrn_reflns_limit_k_min -7
_diffrn_reflns_limit_l_max 30
_diffrn_reflns_limit_l_min -30
_diffrn_reflns_number 52331
_diffrn_reflns_point_group_measured_fraction_full 0.998
_diffrn_reflns_point_group_measured_fraction_max 0.998
_diffrn_reflns_theta_full 65.087
_diffrn_reflns_theta_max 65.087
_diffrn_reflns_theta_min 3.606
_diffrn_source 'micro-focus sealed X-ray tube'
_diffrn_source_type 'Rigaku (Cu) X-ray Source'
_exptl_absorpt_coefficient_mu 4.727
_exptl_absorpt_correction_T_max 1.000
_exptl_absorpt_correction_T_min 0.954
_exptl_absorpt_correction_type gaussian
_exptl_absorpt_process_details
;
CrysAlisPro 1.171.40.69a (Rigaku Oxford Diffraction, 2020)
Numerical absorption correction based on gaussian integration over
			a multifaceted crystal model
Empirical absorption correction using spherical harmonics,
 implemented in SCALE3 ABSPACK scaling algorithm.
;
_exptl_crystal_colour yellow
_exptl_crystal_colour_primary yellow
_exptl_crystal_density_diffrn 1.366
_exptl_crystal_description plate
_exptl_crystal_F_000 3048
_exptl_crystal_size_max 0.039
_exptl_crystal_size_mid 0.028
_exptl_crystal_size_min 0.024
_refine_diff_density_max 0.791
_refine_diff_density_min -0.541
_refine_diff_density_rms 0.064
_refine_ls_extinction_method none
_refine_ls_goodness_of_fit_ref 1.034
_refine_ls_hydrogen_treatment constr
_refine_ls_matrix_type full
_refine_ls_number_parameters 859
_refine_ls_number_reflns 12024
_refine_ls_number_restraints 21
_refine_ls_restrained_S_all 1.038
_refine_ls_R_factor_all 0.0389
_refine_ls_R_factor_gt 0.0321
_refine_ls_shift/su_max 0.003
_refine_ls_shift/su_mean 0.000
_refine_ls_structure_factor_coef Fsqd
_refine_ls_weighting_details 'w=1/[\s^2^(Fo^2^)+(0.0420P)^2^+4.9152P] where P=(Fo^2^+2Fc^2^)/3'
_refine_ls_weighting_scheme calc
_refine_ls_wR_factor_gt 0.0795
_refine_ls_wR_factor_ref 0.0827
_reflns_Friedel_coverage 0.000
_reflns_number_gt 10396
_reflns_number_total 12024
_reflns_threshold_expression 'I > 2\s(I)'
_cod_data_source_file ja0c10826_si_002.cif
_cod_data_source_block mm2258a
_cod_database_code 4135379
_shelx_shelxl_version_number 2014/7
_chemical_oxdiff_formula C35H60N1O3P2Ru1
_chemical_oxdiff_usercomment 'Miki mm260720-2'
_shelx_space_group_comment
;
The symmetry employed for this shelxl refinement is uniquely defined
by the following loop, which should always be used as a source of
symmetry information in preference to the above space-group names.
They are only intended as comments.
;
_reflns_odcompleteness_completeness 99.76
_reflns_odcompleteness_iscentric 1
_reflns_odcompleteness_theta 64.99
_olex2_refinement_description
;
1. Fixed Uiso
 At 1.2 times of:
  All C(H) groups, All C(H,H) groups
 At 1.5 times of:
  All C(H,H,H) groups
2. Rigid body (RIGU) restrains
 C74, C71, H73D, C75, C72, C73, H73C
 with sigma for 1-2 distances of 0.001 and sigma for 1-3 distances of 0.001
3. Others
 Sof(H60A)=Sof(C62A)=Sof(H62D)=Sof(H62E)=Sof(H62F)=Sof(C72A)=Sof(H72A)=
 Sof(H72B)=Sof(C74A)=Sof(H74A)=Sof(H74B)=Sof(C75A)=Sof(H75A)=Sof(H75B)=
 Sof(H75C)=Sof(C73A)=Sof(H73A)=Sof(H73B)=Sof(C71A)=Sof(H71A)=Sof(H71B)=
 Sof(H71C)=1-FVAR(1)
 Sof(H60)=Sof(C62)=Sof(H62A)=Sof(H62B)=Sof(H62C)=Sof(C74)=Sof(H74C)=Sof(H74D)=
 Sof(C75)=Sof(H75D)=Sof(H75E)=Sof(H75F)=Sof(C73)=Sof(H73C)=Sof(H73D)=Sof(C71)=
 Sof(H71D)=Sof(H71E)=Sof(H71F)=Sof(C72)=Sof(H72C)=Sof(H72D)=FVAR(1)
 Sof(H57A)=Sof(C59)=Sof(H59D)=Sof(H59E)=Sof(H59F)=1-FVAR(2)
 Sof(C59A)=Sof(H59A)=Sof(H59B)=Sof(H59C)=Sof(H57)=FVAR(2)
4.a Ternary CH refined with riding coordinates:
 C16(H16), C19(H19), C22(H22), C25(H25), C51(H51), C54(H54), C57(H57),
 C57(H57A), C60(H60), C60(H60A)
4.b Secondary CH2 refined with riding coordinates:
 C1(H1A,H1B), C8(H8A,H8B), C15(H15A,H15B), C36(H36A,H36B), C43(H43A,H43B),
 C50(H50A,H50B), C72A(H72A,H72B), C74(H74C,H74D), C74A(H74A,H74B), C73A(H73A,
 H73B), C73(H73C,H73D), C72(H72C,H72D)
4.c Aromatic/amide H refined with riding coordinates:
 C3(H3), C4(H4), C5(H5), C11(H11), C12(H12), C13(H13), C30(H30), C31(H31),
 C32(H32), C33(H33), C34(H34), C38(H38), C39(H39), C40(H40), C46(H46), C47(H47),
  C48(H48), C65(H65), C66(H66), C67(H67), C68(H68), C69(H69)
4.d Idealised Me refined as rotating group:
 C17(H17A,H17B,H17C), C18(H18A,H18B,H18C), C20(H20A,H20B,H20C), C21(H21A,H21B,
 H21C), C23(H23A,H23B,H23C), C24(H24A,H24B,H24C), C26(H26A,H26B,H26C), C27(H27A,
 H27B,H27C), C59A(H59A,H59B,H59C), C52(H52A,H52B,H52C), C53(H53A,H53B,H53C),
 C55(H55A,H55B,H55C), C56(H56A,H56B,H56C), C58(H58A,H58B,H58C), C59(H59D,H59E,
 H59F), C61(H61A,H61B,H61C), C62(H62A,H62B,H62C), C62A(H62D,H62E,H62F),
 C75(H75D,H75E,H75F), C75A(H75A,H75B,H75C), C71A(H71A,H71B,H71C), C71(H71D,H71E,
 H71F)
;
_olex2_submission_special_instructions 'No special instructions were received'
_oxdiff_exptl_absorpt_empirical_details
;
Empirical correction (ABSPACK) includes:
- Absorption correction using spherical harmonics
- Frame scaling
;
_oxdiff_exptl_absorpt_empirical_full_max 1.743
_oxdiff_exptl_absorpt_empirical_full_min 0.797

loop_
_space_group_symop_operation_xyz
'x, y, z'
'-x+1/2, y+1/2, -z+1/2'
'-x, -y, -z'
'x-1/2, -y-1/2, z-1/2'

loop_
_atom_site_label
_atom_site_type_symbol
_atom_site_fract_x
_atom_site_fract_y
_atom_site_fract_z
_atom_site_U_iso_or_equiv
_atom_site_adp_type
_atom_site_occupancy
_atom_site_site_symmetry_order
_atom_site_calc_flag
_atom_site_refinement_flags_posn
_atom_site_refinement_flags_adp
_atom_site_refinement_flags_occupancy
_atom_site_disorder_assembly
_atom_site_disorder_group
Ru1 Ru 0.56813(2) 0.08416(2) 0.16556(2) 0.02050(6) Uani 1 1 d . . . . .
P1 P 0.60008(3) 0.17705(6) 0.10325(2) 0.02218(14) Uani 1 1 d . . . . .
P2 P 0.60138(3) -0.10744(6) 0.17376(3) 0.02617(15) Uani 1 1 d . . . . .
O1 O 0.66720(8) 0.15705(19) 0.25995(7) 0.0360(5) Uani 1 1 d . . . . .
O2 O 0.50919(8) 0.06899(18) 0.21149(7) 0.0308(4) Uani 1 1 d . . . . .
O3 O 0.51601(7) 0.23423(17) 0.16848(7) 0.0269(4) Uani 1 1 d . . . . .
N1 N 0.49942(9) 0.02006(19) 0.09783(8) 0.0239(5) Uani 1 1 d . . . . .
C1 C 0.54713(11) 0.1563(3) 0.03647(10) 0.0265(6) Uani 1 1 d . . . . .
H1A H 0.5555 0.2064 0.0098 0.032 Uiso 1 1 calc R U . . .
H1B H 0.5473 0.0738 0.0251 0.032 Uiso 1 1 calc R U . . .
C2 C 0.49092(11) 0.1873(3) 0.03816(10) 0.0267(6) Uani 1 1 d . . . . .
C3 C 0.46149(12) 0.2870(3) 0.01174(11) 0.0356(7) Uani 1 1 d . . . . .
H3 H 0.4780 0.3403 -0.0056 0.043 Uiso 1 1 calc R U . . .
C4 C 0.40824(12) 0.3079(3) 0.01093(12) 0.0391(7) Uani 1 1 d . . . . .
H4 H 0.3895 0.3763 -0.0055 0.047 Uiso 1 1 calc R U . . .
C5 C 0.38303(12) 0.2258(3) 0.03494(11) 0.0350(7) Uani 1 1 d . . . . .
H5 H 0.3464 0.2371 0.0323 0.042 Uiso 1 1 calc R U . . .
C6 C 0.41126(11) 0.1276(3) 0.06271(10) 0.0281(6) Uani 1 1 d . . . . .
C7 C 0.46676(10) 0.1113(2) 0.06684(10) 0.0235(5) Uani 1 1 d . . . . .
C8 C 0.38594(11) 0.0382(3) 0.09072(11) 0.0318(6) Uani 1 1 d . . . . .
H8A H 0.3891 0.0673 0.1268 0.038 Uiso 1 1 calc R U . . .
H8B H 0.3471 0.0293 0.0701 0.038 Uiso 1 1 calc R U . . .
C9 C 0.41389(12) -0.0806(3) 0.09560(11) 0.0340(7) Uani 1 1 d . . . . .
C10 C 0.47063(12) -0.0833(2) 0.10258(10) 0.0285(6) Uani 1 1 d . . . . .
C11 C 0.38638(14) -0.1875(3) 0.09396(14) 0.0482(8) Uani 1 1 d . . . . .
H11 H 0.3486 -0.1864 0.0873 0.058 Uiso 1 1 calc R U . . .
C12 C 0.41355(15) -0.2951(3) 0.10188(17) 0.0607(10) Uani 1 1 d . . . . .
H12 H 0.3944 -0.3659 0.1013 0.073 Uiso 1 1 calc R U . . .
C13 C 0.46990(14) -0.2972(3) 0.11079(15) 0.0496(9) Uani 1 1 d . . . . .
H13 H 0.4886 -0.3697 0.1169 0.060 Uiso 1 1 calc R U . . .
C14 C 0.49850(12) -0.1928(3) 0.11071(12) 0.0347(7) Uani 1 1 d . . . . .
C15 C 0.55858(12) -0.1950(3) 0.11552(12) 0.0321(6) Uani 1 1 d . . . . .
H15A H 0.5626 -0.1635 0.0823 0.039 Uiso 1 1 calc R U . . .
H15B H 0.5714 -0.2770 0.1195 0.039 Uiso 1 1 calc R U . . .
C16 C 0.59520(12) 0.3406(3) 0.11261(12) 0.0344(6) Uani 1 1 d . . . . .
H16 H 0.5581 0.3543 0.1142 0.041 Uiso 1 1 calc R U . . .
C17 C 0.59914(14) 0.4174(3) 0.06572(13) 0.0453(8) Uani 1 1 d . . . . .
H17A H 0.6361 0.4152 0.0649 0.068 Uiso 1 1 calc R U . . .
H17B H 0.5894 0.4982 0.0708 0.068 Uiso 1 1 calc R U . . .
H17C H 0.5744 0.3872 0.0319 0.068 Uiso 1 1 calc R U . . .
C18 C 0.63455(15) 0.3902(3) 0.16598(13) 0.0434(8) Uani 1 1 d . . . . .
H18A H 0.6320 0.3431 0.1959 0.065 Uiso 1 1 calc R U . . .
H18B H 0.6249 0.4714 0.1704 0.065 Uiso 1 1 calc R U . . .
H18C H 0.6716 0.3872 0.1652 0.065 Uiso 1 1 calc R U . . .
C19 C 0.66608(12) 0.1544(3) 0.09163(11) 0.0352(7) Uani 1 1 d . . . . .
H19 H 0.6709 0.2248 0.0713 0.042 Uiso 1 1 calc R U . . .
C20 C 0.71506(11) 0.1546(3) 0.14397(11) 0.0331(6) Uani 1 1 d . . . . .
H20A H 0.7175 0.2306 0.1617 0.050 Uiso 1 1 calc R U . . .
H20B H 0.7482 0.1405 0.1356 0.050 Uiso 1 1 calc R U . . .
H20C H 0.7105 0.0929 0.1677 0.050 Uiso 1 1 calc R U . . .
C21 C 0.66551(14) 0.0505(3) 0.05547(13) 0.0469(8) Uani 1 1 d . . . . .
H21A H 0.6539 -0.0198 0.0699 0.070 Uiso 1 1 calc R U . . .
H21B H 0.7018 0.0382 0.0538 0.070 Uiso 1 1 calc R U . . .
H21C H 0.6404 0.0661 0.0195 0.070 Uiso 1 1 calc R U . . .
C22 C 0.67318(12) -0.1446(3) 0.17849(11) 0.0324(6) Uani 1 1 d . . . . .
H22 H 0.6824 -0.0876 0.1542 0.039 Uiso 1 1 calc R U . . .
C23 C 0.71538(13) -0.1216(3) 0.23460(12) 0.0406(7) Uani 1 1 d . . . . .
H23A H 0.7104 -0.0425 0.2464 0.061 Uiso 1 1 calc R U . . .
H23B H 0.7518 -0.1291 0.2326 0.061 Uiso 1 1 calc R U . . .
H23C H 0.7105 -0.1789 0.2601 0.061 Uiso 1 1 calc R U . . .
C24 C 0.68215(14) -0.2679(3) 0.15735(15) 0.0467(8) Uani 1 1 d . . . . .
H24A H 0.6729 -0.3286 0.1789 0.070 Uiso 1 1 calc R U . . .
H24B H 0.7201 -0.2763 0.1599 0.070 Uiso 1 1 calc R U . . .
H24C H 0.6592 -0.2761 0.1200 0.070 Uiso 1 1 calc R U . . .
C25 C 0.58470(13) -0.1743(3) 0.23164(12) 0.0369(7) Uani 1 1 d . . . . .
H25 H 0.5445 -0.1686 0.2214 0.044 Uiso 1 1 calc R U . . .
C26 C 0.60701(14) -0.1051(3) 0.28492(12) 0.0453(8) Uani 1 1 d . . . . .
H26A H 0.6463 -0.0979 0.2949 0.068 Uiso 1 1 calc R U . . .
H26B H 0.5980 -0.1467 0.3131 0.068 Uiso 1 1 calc R U . . .
H26C H 0.5908 -0.0269 0.2803 0.068 Uiso 1 1 calc R U . . .
C27 C 0.59767(16) -0.3087(3) 0.24005(16) 0.0567(10) Uani 1 1 d . . . . .
H27A H 0.5849 -0.3488 0.2055 0.085 Uiso 1 1 calc R U . . .
H27B H 0.5795 -0.3412 0.2637 0.085 Uiso 1 1 calc R U . . .
H27C H 0.6367 -0.3197 0.2562 0.085 Uiso 1 1 calc R U . . .
C28 C 0.49242(11) 0.1738(3) 0.19560(10) 0.0288(6) Uani 1 1 d . . . . .
C29 C 0.44511(11) 0.2278(3) 0.20864(11) 0.0354(7) Uani 1 1 d . . . . .
C30 C 0.42587(14) 0.3397(3) 0.18812(14) 0.0477(8) Uani 1 1 d . . . . .
H30 H 0.4426 0.3807 0.1667 0.057 Uiso 1 1 calc R U . . .
C31 C 0.38161(15) 0.3906(4) 0.19955(17) 0.0610(11) Uani 1 1 d . . . . .
H31 H 0.3685 0.4654 0.1856 0.073 Uiso 1 1 calc R U . . .
C32 C 0.35746(16) 0.3301(4) 0.23142(16) 0.0641(12) Uani 1 1 d . . . . .
H32 H 0.3280 0.3643 0.2392 0.077 Uiso 1 1 calc R U . . .
C33 C 0.37618(15) 0.2194(4) 0.25214(14) 0.0596(11) Uani 1 1 d . . . . .
H33 H 0.3594 0.1794 0.2738 0.072 Uiso 1 1 calc R U . . .
C34 C 0.42060(13) 0.1667(4) 0.24075(12) 0.0454(8) Uani 1 1 d . . . . .
H34 H 0.4334 0.0917 0.2546 0.054 Uiso 1 1 calc R U . . .
C35 C 0.62789(12) 0.1312(2) 0.22317(10) 0.0279(6) Uani 1 1 d . . . . .
Ru2 Ru 0.64869(2) 0.50555(2) 0.46930(2) 0.02576(6) Uani 1 1 d . . . . .
P3 P 0.59582(3) 0.39085(6) 0.39792(3) 0.02337(14) Uani 1 1 d . . . . .
P4 P 0.63652(3) 0.42361(7) 0.54509(3) 0.03235(17) Uani 1 1 d . . . . .
O4 O 0.74735(9) 0.3510(2) 0.48038(9) 0.0417(5) Uani 1 1 d . . . . .
O5 O 0.67207(8) 0.64626(17) 0.42197(7) 0.0296(4) Uani 1 1 d . . . . .
O6 O 0.69615(8) 0.65939(18) 0.51138(7) 0.0357(5) Uani 1 1 d . . . . .
N2 N 0.57639(10) 0.6125(2) 0.45940(9) 0.0290(5) Uani 1 1 d . . . . .
C59A C 0.7475(3) 0.3589(10) 0.6137(3) 0.054(3) Uani 0.488(12) 1 d . . P A 3
H59A H 0.7383 0.2888 0.6302 0.082 Uiso 0.488(12) 1 calc R U P A 3
H59B H 0.7822 0.3898 0.6367 0.082 Uiso 0.488(12) 1 calc R U P A 3
H59C H 0.7499 0.3387 0.5787 0.082 Uiso 0.488(12) 1 calc R U P A 3
C36 C 0.52447(11) 0.4412(2) 0.38015(10) 0.0258(6) Uani 1 1 d . . . . .
H36A H 0.5017 0.3963 0.3489 0.031 Uiso 1 1 calc R U . . .
H36B H 0.5113 0.4252 0.4104 0.031 Uiso 1 1 calc R U . . .
C37 C 0.51862(11) 0.5723(2) 0.36704(11) 0.0282(6) Uani 1 1 d . . . . .
C38 C 0.48602(12) 0.6120(3) 0.31560(12) 0.0355(7) Uani 1 1 d . . . . .
H38 H 0.4693 0.5565 0.2885 0.043 Uiso 1 1 calc R U . . .
C39 C 0.47820(13) 0.7337(3) 0.30413(13) 0.0422(7) Uani 1 1 d . . . . .
H39 H 0.4565 0.7597 0.2697 0.051 Uiso 1 1 calc R U . . .
C40 C 0.50319(13) 0.8147(3) 0.34477(13) 0.0415(7) Uani 1 1 d . . . . .
H40 H 0.4973 0.8959 0.3378 0.050 Uiso 1 1 calc R U . . .
C41 C 0.53698(13) 0.7778(3) 0.39593(12) 0.0348(7) Uani 1 1 d . . . . .
C42 C 0.54515(12) 0.6554(2) 0.40759(11) 0.0299(6) Uani 1 1 d . . . . .
C43 C 0.56682(15) 0.8642(3) 0.44087(13) 0.0420(8) Uani 1 1 d . . . . .
H43A H 0.6034 0.8796 0.4395 0.050 Uiso 1 1 calc R U . . .
H43B H 0.5470 0.9393 0.4355 0.050 Uiso 1 1 calc R U . . .
C44 C 0.57108(14) 0.8130(3) 0.49562(13) 0.0407(7) Uani 1 1 d . . . . .
C45 C 0.57724(13) 0.6886(3) 0.50240(12) 0.0346(7) Uani 1 1 d . . . . .
C46 C 0.57086(17) 0.8834(3) 0.53938(15) 0.0546(10) Uani 1 1 d . . . . .
H46 H 0.5656 0.9653 0.5346 0.065 Uiso 1 1 calc R U . . .
C47 C 0.57829(17) 0.8339(3) 0.58972(15) 0.0588(11) Uani 1 1 d . . . . .
H47 H 0.5798 0.8825 0.6192 0.071 Uiso 1 1 calc R U . . .
C48 C 0.58349(15) 0.7112(3) 0.59636(13) 0.0483(9) Uani 1 1 d . . . . .
H48 H 0.5882 0.6780 0.6304 0.058 Uiso 1 1 calc R U . . .
C49 C 0.58177(13) 0.6368(3) 0.55296(12) 0.0369(7) Uani 1 1 d . . . . .
C50 C 0.57943(13) 0.5026(3) 0.55715(11) 0.0346(7) Uani 1 1 d . . . . .
H50A H 0.5452 0.4746 0.5310 0.042 Uiso 1 1 calc R U . . .
H50B H 0.5789 0.4820 0.5933 0.042 Uiso 1 1 calc R U . . .
C51 C 0.61317(11) 0.4376(2) 0.33726(10) 0.0267(6) Uani 1 1 d . . . . .
H51 H 0.6068 0.5240 0.3347 0.032 Uiso 1 1 calc R U . . .
C52 C 0.67328(12) 0.4226(3) 0.34118(11) 0.0330(6) Uani 1 1 d . . . . .
H52A H 0.6966 0.4591 0.3741 0.050 Uiso 1 1 calc R U . . .
H52B H 0.6792 0.4600 0.3103 0.050 Uiso 1 1 calc R U . . .
H52C H 0.6819 0.3391 0.3415 0.050 Uiso 1 1 calc R U . . .
C53 C 0.57501(13) 0.3877(3) 0.28305(11) 0.0329(6) Uani 1 1 d . . . . .
H53A H 0.5832 0.3048 0.2803 0.049 Uiso 1 1 calc R U . . .
H53B H 0.5806 0.4309 0.2534 0.049 Uiso 1 1 calc R U . . .
H53C H 0.5374 0.3960 0.2815 0.049 Uiso 1 1 calc R U . . .
C54 C 0.59109(12) 0.2266(2) 0.39943(11) 0.0289(6) Uani 1 1 d . . . . .
H54 H 0.5893 0.2061 0.4355 0.035 Uiso 1 1 calc R U . . .
C55 C 0.64266(13) 0.1641(3) 0.39520(13) 0.0388(7) Uani 1 1 d . . . . .
H55A H 0.6428 0.1691 0.3584 0.058 Uiso 1 1 calc R U . . .
H55B H 0.6424 0.0818 0.4054 0.058 Uiso 1 1 calc R U . . .
H55C H 0.6750 0.2025 0.4192 0.058 Uiso 1 1 calc R U . . .
C56 C 0.53991(13) 0.1711(3) 0.35783(12) 0.0384(7) Uani 1 1 d . . . . .
H56A H 0.5075 0.1995 0.3645 0.058 Uiso 1 1 calc R U . . .
H56B H 0.5418 0.0857 0.3613 0.058 Uiso 1 1 calc R U . . .
H56C H 0.5384 0.1931 0.3217 0.058 Uiso 1 1 calc R U . . .
C57 C 0.69622(15) 0.4673(4) 0.60571(13) 0.0610(11) Uani 1 1 d . . . . .
H57 H 0.7098 0.5467 0.6008 0.073 Uiso 0.488(12) 1 calc R U P A 3
H57A H 0.6917 0.5540 0.6015 0.073 Uiso 0.512(12) 1 calc R U P A 4
C58 C 0.68861(16) 0.4573(5) 0.65971(14) 0.0684(12) Uani 1 1 d . . . . .
H58A H 0.6553 0.4976 0.6587 0.103 Uiso 1 1 calc R U . . .
H58B H 0.7194 0.4933 0.6870 0.103 Uiso 1 1 calc R U . . .
H58C H 0.6862 0.3746 0.6684 0.103 Uiso 1 1 calc R U . . .
C59 C 0.7497(3) 0.4611(9) 0.6050(3) 0.049(3) Uani 0.512(12) 1 d . . P A 4
H59D H 0.7588 0.3796 0.6004 0.073 Uiso 0.512(12) 1 calc R U P A 4
H59E H 0.7745 0.4912 0.6388 0.073 Uiso 0.512(12) 1 calc R U P A 4
H59F H 0.7530 0.5083 0.5754 0.073 Uiso 0.512(12) 1 calc R U P A 4
C60 C 0.61959(14) 0.2643(3) 0.55070(14) 0.0441(8) Uani 1 1 d . . . . .
H60 H 0.5866 0.2509 0.5190 0.053 Uiso 0.700(6) 1 calc R U P B 3
H60A H 0.6272 0.2570 0.5901 0.053 Uiso 0.300(6) 1 calc R U P B 4
C61 C 0.66170(17) 0.1785(4) 0.54230(19) 0.0702(13) Uani 1 1 d . . . . .
H61A H 0.6710 0.2028 0.5110 0.105 Uiso 1 1 calc R U . . .
H61B H 0.6465 0.0994 0.5366 0.105 Uiso 1 1 calc R U . . .
H61C H 0.6942 0.1791 0.5740 0.105 Uiso 1 1 calc R U . . .
C62 C 0.6032(2) 0.2254(4) 0.59738(18) 0.0447(14) Uani 0.700(6) 1 d . . P B 3
H62A H 0.6346 0.2280 0.6301 0.067 Uiso 0.700(6) 1 calc R U P B 3
H62B H 0.5893 0.1453 0.5913 0.067 Uiso 0.700(6) 1 calc R U P B 3
H62C H 0.5751 0.2776 0.6011 0.067 Uiso 0.700(6) 1 calc R U P B 3
C63 C 0.69571(12) 0.7028(3) 0.46620(11) 0.0303(6) Uani 1 1 d . . . . .
C64 C 0.72280(11) 0.8196(2) 0.46419(11) 0.0305(6) Uani 1 1 d . . . . .
C65 C 0.74940(14) 0.8814(3) 0.51209(13) 0.0427(8) Uani 1 1 d . . . . .
H65 H 0.7508 0.8500 0.5457 0.051 Uiso 1 1 calc R U . . .
C66 C 0.77394(14) 0.9912(3) 0.50913(15) 0.0471(8) Uani 1 1 d . . . . .
H66 H 0.7916 1.0335 0.5409 0.057 Uiso 1 1 calc R U . . .
C67 C 0.77213(12) 1.0368(3) 0.45973(15) 0.0423(8) Uani 1 1 d . . . . .
H67 H 0.7885 1.1101 0.4582 0.051 Uiso 1 1 calc R U . . .
C68 C 0.74634(12) 0.9756(3) 0.41229(14) 0.0379(7) Uani 1 1 d . . . . .
H68 H 0.7456 1.0069 0.3789 0.046 Uiso 1 1 calc R U . . .
C69 C 0.72152(12) 0.8673(3) 0.41446(12) 0.0316(6) Uani 1 1 d . . . . .
H69 H 0.7038 0.8260 0.3824 0.038 Uiso 1 1 calc R U . . .
C70 C 0.70935(12) 0.4117(3) 0.47647(11) 0.0325(7) Uani 1 1 d . . . . .
C62A C 0.5627(5) 0.2422(11) 0.5309(5) 0.047(3) Uiso 0.300(6) 1 d . . P B 4
H62D H 0.5452 0.2842 0.5528 0.071 Uiso 0.300(6) 1 calc R U P B 4
H62E H 0.5562 0.1581 0.5324 0.071 Uiso 0.300(6) 1 calc R U P B 4
H62F H 0.5478 0.2692 0.4938 0.071 Uiso 0.300(6) 1 calc R U P B 4
C72A C 0.7473(8) 0.804(2) 0.6672(8) 0.086(5) Uiso 0.300(6) 1 d . . P B 2
H72A H 0.7436 0.8049 0.7032 0.103 Uiso 0.300(6) 1 calc R U P B 2
H72B H 0.7302 0.7308 0.6499 0.103 Uiso 0.300(6) 1 calc R U P B 2
C74 C 0.8237(5) 0.7077(9) 0.7372(5) 0.126(4) Uani 0.700(6) 1 d . U P B 1
H74C H 0.8053 0.7151 0.7641 0.151 Uiso 0.700(6) 1 calc R U P B 1
H74D H 0.8555 0.7596 0.7501 0.151 Uiso 0.700(6) 1 calc R U P B 1
C75 C 0.8460(6) 0.6008(10) 0.7476(7) 0.192(7) Uani 0.700(6) 1 d . U P B 1
H75D H 0.8728 0.5914 0.7295 0.287 Uiso 0.700(6) 1 calc R U P B 1
H75E H 0.8179 0.5412 0.7347 0.287 Uiso 0.700(6) 1 calc R U P B 1
H75F H 0.8637 0.5919 0.7862 0.287 Uiso 0.700(6) 1 calc R U P B 1
C74A C 0.8304(7) 0.6622(15) 0.6979(6) 0.070(4) Uiso 0.300(6) 1 d . . P B 2
H74A H 0.8146 0.5962 0.6735 0.084 Uiso 0.300(6) 1 calc R U P B 2
H74B H 0.8686 0.6717 0.7001 0.084 Uiso 0.300(6) 1 calc R U P B 2
C75A C 0.8264(10) 0.639(2) 0.7531(8) 0.081(5) Uiso 0.300(6) 1 d . . P B 2
H75A H 0.8395 0.5605 0.7648 0.121 Uiso 0.300(6) 1 calc R U P B 2
H75B H 0.7887 0.6464 0.7515 0.121 Uiso 0.300(6) 1 calc R U P B 2
H75C H 0.8484 0.6968 0.7785 0.121 Uiso 0.300(6) 1 calc R U P B 2
C73A C 0.7934(9) 0.794(2) 0.6742(9) 0.085(6) Uiso 0.300(6) 1 d . . P B 2
H73A H 0.8118 0.8564 0.6994 0.101 Uiso 0.300(6) 1 calc R U P B 2
H73B H 0.7985 0.8126 0.6397 0.101 Uiso 0.300(6) 1 calc R U P B 2
C73 C 0.7914(7) 0.7678(11) 0.6963(5) 0.179(7) Uani 0.700(6) 1 d . U P B 1
H73C H 0.7652 0.7075 0.6768 0.215 Uiso 0.700(6) 1 calc R U P B 1
H73D H 0.8146 0.7813 0.6741 0.215 Uiso 0.700(6) 1 calc R U P B 1
C71A C 0.7163(9) 0.891(2) 0.6400(9) 0.091(6) Uiso 0.300(6) 1 d . . P B 2
H71A H 0.6941 0.9212 0.6604 0.137 Uiso 0.300(6) 1 calc R U P B 2
H71B H 0.6930 0.8617 0.6054 0.137 Uiso 0.300(6) 1 calc R U P B 2
H71C H 0.7392 0.9539 0.6344 0.137 Uiso 0.300(6) 1 calc R U P B 2
C71 C 0.7283(4) 0.9471(8) 0.6558(4) 0.099(3) Uani 0.700(6) 1 d . U P B 1
H71D H 0.6994 0.9075 0.6278 0.149 Uiso 0.700(6) 1 calc R U P B 1
H71E H 0.7495 0.9950 0.6394 0.149 Uiso 0.700(6) 1 calc R U P B 1
H71F H 0.7126 0.9972 0.6768 0.149 Uiso 0.700(6) 1 calc R U P B 1
C72 C 0.7593(5) 0.8700(10) 0.6868(5) 0.135(4) Uani 0.700(6) 1 d . U P B 1
H72C H 0.7358 0.8490 0.7079 0.162 Uiso 0.700(6) 1 calc R U P B 1
H72D H 0.7861 0.9240 0.7105 0.162 Uiso 0.700(6) 1 calc R U P B 1

loop_
_atom_site_aniso_label
_atom_site_aniso_U_11
_atom_site_aniso_U_22
_atom_site_aniso_U_33
_atom_site_aniso_U_23
_atom_site_aniso_U_13
_atom_site_aniso_U_12
Ru1 0.01852(10) 0.02384(11) 0.01817(10) -0.00042(7) 0.00474(7) 0.00093(8)
P1 0.0194(3) 0.0244(3) 0.0224(3) 0.0010(2) 0.0064(2) 0.0008(3)
P2 0.0251(4) 0.0256(4) 0.0272(3) 0.0050(3) 0.0078(3) 0.0031(3)
O1 0.0277(10) 0.0486(13) 0.0248(9) -0.0094(9) -0.0007(8) 0.0005(9)
O2 0.0268(10) 0.0429(12) 0.0243(9) 0.0012(8) 0.0107(8) 0.0012(9)
O3 0.0231(9) 0.0316(10) 0.0257(9) -0.0042(8) 0.0074(7) 0.0014(8)
N1 0.0210(11) 0.0264(12) 0.0228(10) -0.0008(9) 0.0053(9) -0.0024(9)
C1 0.0260(14) 0.0333(15) 0.0208(12) 0.0041(11) 0.0084(10) 0.0006(12)
C2 0.0237(14) 0.0338(15) 0.0198(12) 0.0018(11) 0.0034(10) 0.0009(12)
C3 0.0296(15) 0.0430(18) 0.0326(14) 0.0101(13) 0.0079(12) 0.0038(14)
C4 0.0297(16) 0.0437(18) 0.0397(16) 0.0110(14) 0.0059(13) 0.0100(14)
C5 0.0222(14) 0.0464(18) 0.0330(14) 0.0030(13) 0.0042(12) 0.0077(13)
C6 0.0207(13) 0.0364(16) 0.0239(12) -0.0043(11) 0.0029(10) -0.0001(12)
C7 0.0206(13) 0.0279(14) 0.0197(12) -0.0037(10) 0.0037(10) -0.0016(11)
C8 0.0214(14) 0.0406(17) 0.0311(14) -0.0028(12) 0.0058(11) -0.0041(13)
C9 0.0272(15) 0.0388(17) 0.0350(15) 0.0001(12) 0.0090(12) -0.0071(13)
C10 0.0295(15) 0.0294(15) 0.0242(13) -0.0014(11) 0.0056(11) -0.0056(12)
C11 0.0299(17) 0.047(2) 0.067(2) 0.0063(17) 0.0140(16) -0.0085(15)
C12 0.043(2) 0.039(2) 0.096(3) 0.0091(19) 0.018(2) -0.0158(17)
C13 0.0423(19) 0.0327(18) 0.070(2) 0.0066(16) 0.0126(17) -0.0042(15)
C14 0.0321(16) 0.0286(15) 0.0415(16) -0.0002(12) 0.0096(13) -0.0037(13)
C15 0.0316(15) 0.0225(14) 0.0410(15) -0.0028(12) 0.0104(13) 0.0003(12)
C16 0.0322(16) 0.0249(15) 0.0469(16) 0.0040(12) 0.0140(13) 0.0011(13)
C17 0.0414(19) 0.0341(18) 0.0536(19) 0.0113(14) 0.0066(15) -0.0054(15)
C18 0.060(2) 0.0267(16) 0.0451(17) -0.0049(13) 0.0193(16) -0.0061(15)
C19 0.0248(14) 0.0482(19) 0.0336(15) 0.0076(13) 0.0111(12) 0.0071(14)
C20 0.0212(14) 0.0362(16) 0.0413(15) -0.0004(13) 0.0096(12) 0.0018(12)
C21 0.0393(18) 0.059(2) 0.0394(17) -0.0026(15) 0.0096(14) 0.0121(17)
C22 0.0286(15) 0.0332(16) 0.0358(15) 0.0057(12) 0.0112(12) 0.0052(13)
C23 0.0292(16) 0.051(2) 0.0391(16) 0.0128(14) 0.0073(13) 0.0086(14)
C24 0.0366(18) 0.0334(18) 0.072(2) -0.0041(16) 0.0209(17) 0.0065(14)
C25 0.0358(16) 0.0376(17) 0.0399(16) 0.0166(13) 0.0161(13) 0.0061(14)
C26 0.0390(18) 0.065(2) 0.0334(16) 0.0198(15) 0.0137(14) 0.0048(16)
C27 0.061(2) 0.046(2) 0.071(2) 0.0335(18) 0.033(2) 0.0142(18)
C28 0.0215(13) 0.0412(17) 0.0206(12) -0.0080(12) 0.0030(10) 0.0015(13)
C29 0.0217(14) 0.056(2) 0.0268(13) -0.0126(13) 0.0057(11) 0.0037(14)
C30 0.0362(18) 0.058(2) 0.0501(19) -0.0095(16) 0.0155(15) 0.0080(17)
C31 0.041(2) 0.069(3) 0.073(3) -0.016(2) 0.0197(19) 0.0156(19)
C32 0.040(2) 0.094(3) 0.062(2) -0.021(2) 0.0213(18) 0.018(2)
C33 0.0368(19) 0.103(3) 0.0428(19) -0.011(2) 0.0187(16) 0.000(2)
C34 0.0294(16) 0.075(2) 0.0325(15) -0.0046(16) 0.0116(13) 0.0050(17)
C35 0.0309(15) 0.0300(15) 0.0262(13) -0.0009(11) 0.0139(12) 0.0047(12)
Ru2 0.02703(12) 0.02746(12) 0.02411(11) -0.00258(8) 0.01026(8) -0.00895(9)
P3 0.0248(3) 0.0208(3) 0.0250(3) -0.0008(2) 0.0089(3) -0.0035(3)
P4 0.0286(4) 0.0427(4) 0.0259(3) 0.0016(3) 0.0091(3) -0.0115(3)
O4 0.0297(11) 0.0468(13) 0.0468(12) 0.0027(10) 0.0103(9) -0.0032(11)
O5 0.0346(11) 0.0273(10) 0.0288(9) -0.0051(8) 0.0130(8) -0.0104(9)
O6 0.0412(12) 0.0394(12) 0.0291(10) -0.0078(9) 0.0154(9) -0.0183(10)
N2 0.0344(13) 0.0260(12) 0.0304(12) -0.0045(9) 0.0160(10) -0.0076(10)
C59A 0.032(4) 0.089(8) 0.033(4) 0.005(4) -0.002(3) -0.002(4)
C36 0.0244(14) 0.0250(14) 0.0278(13) -0.0031(11) 0.0084(11) -0.0044(11)
C37 0.0275(14) 0.0245(14) 0.0356(14) 0.0012(11) 0.0146(12) 0.0000(11)
C38 0.0319(16) 0.0361(17) 0.0379(15) -0.0005(13) 0.0108(13) 0.0035(13)
C39 0.0389(18) 0.0382(18) 0.0485(18) 0.0107(14) 0.0131(15) 0.0063(15)
C40 0.0444(19) 0.0283(16) 0.0564(19) 0.0095(14) 0.0228(16) 0.0040(14)
C41 0.0397(17) 0.0264(15) 0.0471(17) -0.0015(13) 0.0262(14) -0.0046(13)
C42 0.0313(15) 0.0266(15) 0.0377(15) -0.0005(12) 0.0192(12) -0.0027(12)
C43 0.053(2) 0.0253(16) 0.0565(19) -0.0029(14) 0.0303(17) -0.0096(14)
C44 0.0489(19) 0.0309(16) 0.0528(18) -0.0116(14) 0.0312(16) -0.0153(15)
C45 0.0392(17) 0.0308(16) 0.0412(16) -0.0109(12) 0.0231(14) -0.0114(13)
C46 0.081(3) 0.0341(18) 0.068(2) -0.0203(16) 0.050(2) -0.0239(18)
C47 0.083(3) 0.050(2) 0.061(2) -0.0315(18) 0.048(2) -0.032(2)
C48 0.061(2) 0.052(2) 0.0436(17) -0.0174(15) 0.0332(17) -0.0278(18)
C49 0.0416(18) 0.0358(17) 0.0393(16) -0.0114(13) 0.0214(14) -0.0178(14)
C50 0.0406(17) 0.0390(17) 0.0277(14) -0.0049(12) 0.0160(13) -0.0151(14)
C51 0.0326(15) 0.0222(14) 0.0268(13) 0.0000(10) 0.0121(11) -0.0028(12)
C52 0.0370(17) 0.0323(16) 0.0339(15) -0.0026(12) 0.0173(13) -0.0050(13)
C53 0.0378(17) 0.0318(16) 0.0296(14) -0.0014(12) 0.0120(12) -0.0021(13)
C54 0.0342(16) 0.0227(14) 0.0299(13) 0.0013(11) 0.0107(12) -0.0030(12)
C55 0.0376(17) 0.0255(15) 0.0523(18) 0.0005(13) 0.0137(14) 0.0014(13)
C56 0.0392(17) 0.0234(15) 0.0475(17) -0.0032(13) 0.0074(14) -0.0057(13)
C57 0.046(2) 0.103(3) 0.0279(16) 0.0057(18) 0.0038(15) -0.036(2)
C58 0.047(2) 0.120(4) 0.0339(18) -0.017(2) 0.0077(16) -0.013(2)
C59 0.036(4) 0.074(7) 0.038(3) 0.000(4) 0.014(3) -0.012(4)
C60 0.0348(17) 0.0441(19) 0.0557(19) 0.0189(15) 0.0178(15) 0.0025(15)
C61 0.061(3) 0.062(3) 0.104(3) 0.045(2) 0.049(2) 0.018(2)
C62 0.067(3) 0.038(3) 0.041(2) -0.0021(19) 0.033(2) -0.017(2)
C63 0.0303(15) 0.0287(15) 0.0340(15) -0.0056(12) 0.0136(12) -0.0082(12)
C64 0.0268(14) 0.0258(15) 0.0421(15) -0.0071(12) 0.0157(12) -0.0069(12)
C65 0.0426(19) 0.0414(18) 0.0419(17) -0.0082(14) 0.0108(14) -0.0148(15)
C66 0.0344(18) 0.0364(19) 0.064(2) -0.0156(16) 0.0074(16) -0.0119(15)
C67 0.0271(16) 0.0249(15) 0.073(2) 0.0023(15) 0.0136(15) -0.0043(13)
C68 0.0304(16) 0.0269(15) 0.0577(19) 0.0078(14) 0.0162(14) 0.0010(13)
C69 0.0286(15) 0.0260(15) 0.0432(16) -0.0010(12) 0.0159(13) 0.0019(12)
C70 0.0282(16) 0.0399(17) 0.0289(14) 0.0022(12) 0.0088(12) -0.0120(14)
C74 0.123(7) 0.090(4) 0.122(6) -0.011(4) -0.018(5) 0.011(4)
C75 0.119(9) 0.087(4) 0.271(13) -0.013(5) -0.067(9) 0.003(5)
C73 0.232(13) 0.116(6) 0.117(6) -0.036(4) -0.039(5) 0.078(8)
C71 0.077(5) 0.070(4) 0.139(7) 0.008(4) 0.020(4) -0.009(4)
C72 0.140(7) 0.084(5) 0.145(7) -0.001(4) -0.002(5) 0.018(5)

loop_
_atom_type_symbol
_atom_type_description
_atom_type_scat_dispersion_real
_atom_type_scat_dispersion_imag
_atom_type_scat_source
C C 0.0181 0.0091 'International Tables Vol C Tables 4.2.6.8 and 6.1.1.4'
H H 0.0000 0.0000 'International Tables Vol C Tables 4.2.6.8 and 6.1.1.4'
N N 0.0311 0.0180 'International Tables Vol C Tables 4.2.6.8 and 6.1.1.4'
O O 0.0492 0.0322 'International Tables Vol C Tables 4.2.6.8 and 6.1.1.4'
P P 0.2955 0.4335 'International Tables Vol C Tables 4.2.6.8 and 6.1.1.4'
Ru Ru 0.0552 3.2960 'International Tables Vol C Tables 4.2.6.8 and 6.1.1.4'

loop_
_exptl_crystal_face_index_h
_exptl_crystal_face_index_k
_exptl_crystal_face_index_l
_exptl_crystal_face_perp_dist
0 0 -16 0.0237
-11 -5 0 0.0127
11 5 1 0.0109
12 -5 -5 0.0109
-12 5 3 0.0162
-2 0 17 0.0072

loop_
_geom_angle_atom_site_label_1
_geom_angle_atom_site_label_2
_geom_angle_atom_site_label_3
_geom_angle
_geom_angle_site_symmetry_1
_geom_angle_site_symmetry_3
_geom_angle_publ_flag
P1 Ru1 P2 106.27(2) . . ?
P1 Ru1 C28 121.97(7) . . ?
P2 Ru1 C28 130.04(7) . . ?
O2 Ru1 P1 151.68(5) . . ?
O2 Ru1 P2 100.27(5) . . ?
O2 Ru1 C28 30.11(8) . . ?
O3 Ru1 P1 92.48(5) . . ?
O3 Ru1 P2 159.79(5) . . ?
O3 Ru1 O2 60.07(7) . . ?
O3 Ru1 C28 30.02(8) . . ?
N1 Ru1 P1 87.92(6) . . ?
N1 Ru1 P2 86.81(6) . . ?
N1 Ru1 O2 83.81(7) . . ?
N1 Ru1 O3 86.40(7) . . ?
N1 Ru1 C28 82.95(8) . . ?
C35 Ru1 P1 92.65(8) . . ?
C35 Ru1 P2 90.37(9) . . ?
C35 Ru1 O2 96.93(9) . . ?
C35 Ru1 O3 96.34(10) . . ?
C35 Ru1 N1 177.17(10) . . ?
C35 Ru1 C28 99.07(10) . . ?
C1 P1 Ru1 106.43(9) . . ?
C1 P1 C16 100.83(13) . . ?
C1 P1 C19 105.37(12) . . ?
C16 P1 Ru1 107.42(10) . . ?
C19 P1 Ru1 128.29(10) . . ?
C19 P1 C16 105.30(14) . . ?
C15 P2 Ru1 108.68(10) . . ?
C15 P2 C22 104.33(13) . . ?
C15 P2 C25 102.50(14) . . ?
C22 P2 Ru1 123.21(10) . . ?
C25 P2 Ru1 105.89(10) . . ?
C25 P2 C22 110.38(13) . . ?
C28 O2 Ru1 88.49(16) . . ?
C28 O3 Ru1 91.18(16) . . ?
C7 N1 Ru1 113.57(16) . . ?
C7 N1 C10 114.9(2) . . ?
C10 N1 Ru1 121.07(16) . . ?
P1 C1 H1A 109.4 . . ?
P1 C1 H1B 109.4 . . ?
H1A C1 H1B 108.0 . . ?
C2 C1 P1 111.39(17) . . ?
C2 C1 H1A 109.4 . . ?
C2 C1 H1B 109.4 . . ?
C3 C2 C1 122.8(2) . . ?
C3 C2 C7 118.9(2) . . ?
C7 C2 C1 118.3(2) . . ?
C2 C3 H3 119.5 . . ?
C4 C3 C2 121.1(3) . . ?
C4 C3 H3 119.5 . . ?
C3 C4 H4 120.4 . . ?
C3 C4 C5 119.3(3) . . ?
C5 C4 H4 120.4 . . ?
C4 C5 H5 119.4 . . ?
C6 C5 C4 121.3(3) . . ?
C6 C5 H5 119.4 . . ?
C5 C6 C7 119.2(3) . . ?
C5 C6 C8 123.0(3) . . ?
C7 C6 C8 117.8(2) . . ?
N1 C7 C2 117.5(2) . . ?
N1 C7 C6 122.7(2) . . ?
C2 C7 C6 119.8(2) . . ?
C6 C8 H8A 109.4 . . ?
C6 C8 H8B 109.4 . . ?
H8A C8 H8B 108.0 . . ?
C9 C8 C6 111.0(2) . . ?
C9 C8 H8A 109.4 . . ?
C9 C8 H8B 109.4 . . ?
C10 C9 C8 118.5(2) . . ?
C11 C9 C8 122.6(3) . . ?
C11 C9 C10 118.8(3) . . ?
N1 C10 C9 121.7(3) . . ?
C14 C10 N1 118.5(3) . . ?
C14 C10 C9 119.6(3) . . ?
C9 C11 H11 119.2 . . ?
C12 C11 C9 121.6(3) . . ?
C12 C11 H11 119.2 . . ?
C11 C12 H12 120.3 . . ?
C11 C12 C13 119.4(3) . . ?
C13 C12 H12 120.3 . . ?
C12 C13 H13 119.6 . . ?
C14 C13 C12 120.8(3) . . ?
C14 C13 H13 119.6 . . ?
C10 C14 C15 119.1(3) . . ?
C13 C14 C10 119.7(3) . . ?
C13 C14 C15 121.1(3) . . ?
P2 C15 H15A 109.2 . . ?
P2 C15 H15B 109.2 . . ?
C14 C15 P2 112.2(2) . . ?
C14 C15 H15A 109.2 . . ?
C14 C15 H15B 109.2 . . ?
H15A C15 H15B 107.9 . . ?
P1 C16 H16 105.6 . . ?
C17 C16 P1 115.3(2) . . ?
C17 C16 H16 105.6 . . ?
C17 C16 C18 108.8(3) . . ?
C18 C16 P1 115.1(2) . . ?
C18 C16 H16 105.6 . . ?
C16 C17 H17A 109.5 . . ?
C16 C17 H17B 109.5 . . ?
C16 C17 H17C 109.5 . . ?
H17A C17 H17B 109.5 . . ?
H17A C17 H17C 109.5 . . ?
H17B C17 H17C 109.5 . . ?
C16 C18 H18A 109.5 . . ?
C16 C18 H18B 109.5 . . ?
C16 C18 H18C 109.5 . . ?
H18A C18 H18B 109.5 . . ?
H18A C18 H18C 109.5 . . ?
H18B C18 H18C 109.5 . . ?
P1 C19 H19 105.4 . . ?
C20 C19 P1 113.0(2) . . ?
C20 C19 H19 105.4 . . ?
C21 C19 P1 113.2(2) . . ?
C21 C19 H19 105.4 . . ?
C21 C19 C20 113.4(3) . . ?
C19 C20 H20A 109.5 . . ?
C19 C20 H20B 109.5 . . ?
C19 C20 H20C 109.5 . . ?
H20A C20 H20B 109.5 . . ?
H20A C20 H20C 109.5 . . ?
H20B C20 H20C 109.5 . . ?
C19 C21 H21A 109.5 . . ?
C19 C21 H21B 109.5 . . ?
C19 C21 H21C 109.5 . . ?
H21A C21 H21B 109.5 . . ?
H21A C21 H21C 109.5 . . ?
H21B C21 H21C 109.5 . . ?
P2 C22 H22 105.0 . . ?
C23 C22 P2 113.8(2) . . ?
C23 C22 H22 105.0 . . ?
C23 C22 C24 110.5(3) . . ?
C24 C22 P2 116.3(2) . . ?
C24 C22 H22 105.0 . . ?
C22 C23 H23A 109.5 . . ?
C22 C23 H23B 109.5 . . ?
C22 C23 H23C 109.5 . . ?
H23A C23 H23B 109.5 . . ?
H23A C23 H23C 109.5 . . ?
H23B C23 H23C 109.5 . . ?
C22 C24 H24A 109.5 . . ?
C22 C24 H24B 109.5 . . ?
C22 C24 H24C 109.5 . . ?
H24A C24 H24B 109.5 . . ?
H24A C24 H24C 109.5 . . ?
H24B C24 H24C 109.5 . . ?
P2 C25 H25 105.1 . . ?
C26 C25 P2 114.4(2) . . ?
C26 C25 H25 105.1 . . ?
C26 C25 C27 111.7(3) . . ?
C27 C25 P2 114.3(2) . . ?
C27 C25 H25 105.1 . . ?
C25 C26 H26A 109.5 . . ?
C25 C26 H26B 109.5 . . ?
C25 C26 H26C 109.5 . . ?
H26A C26 H26B 109.5 . . ?
H26A C26 H26C 109.5 . . ?
H26B C26 H26C 109.5 . . ?
C25 C27 H27A 109.5 . . ?
C25 C27 H27B 109.5 . . ?
C25 C27 H27C 109.5 . . ?
H27A C27 H27B 109.5 . . ?
H27A C27 H27C 109.5 . . ?
H27B C27 H27C 109.5 . . ?
O2 C28 Ru1 61.40(13) . . ?
O2 C28 C29 121.0(3) . . ?
O3 C28 Ru1 58.81(13) . . ?
O3 C28 O2 120.0(2) . . ?
O3 C28 C29 119.0(3) . . ?
C29 C28 Ru1 175.44(18) . . ?
C30 C29 C28 119.5(3) . . ?
C34 C29 C28 120.3(3) . . ?
C34 C29 C30 120.2(3) . . ?
C29 C30 H30 119.9 . . ?
C29 C30 C31 120.1(4) . . ?
C31 C30 H30 119.9 . . ?
C30 C31 H31 120.2 . . ?
C32 C31 C30 119.6(4) . . ?
C32 C31 H31 120.2 . . ?
C31 C32 H32 119.5 . . ?
C31 C32 C33 120.9(3) . . ?
C33 C32 H32 119.5 . . ?
C32 C33 H33 119.9 . . ?
C32 C33 C34 120.1(4) . . ?
C34 C33 H33 119.9 . . ?
C29 C34 C33 119.1(4) . . ?
C29 C34 H34 120.5 . . ?
C33 C34 H34 120.5 . . ?
O1 C35 Ru1 177.3(2) . . ?
P3 Ru2 C63 128.61(6) . . ?
P4 Ru2 P3 104.93(3) . . ?
P4 Ru2 C63 125.49(6) . . ?
O5 Ru2 P3 98.50(5) . . ?
O5 Ru2 P4 155.38(5) . . ?
O5 Ru2 C63 30.25(8) . . ?
O6 Ru2 P3 158.33(5) . . ?
O6 Ru2 P4 95.68(5) . . ?
O6 Ru2 O5 60.26(7) . . ?
O6 Ru2 C63 30.01(8) . . ?
N2 Ru2 P3 87.56(6) . . ?
N2 Ru2 P4 88.12(6) . . ?
N2 Ru2 O5 85.41(8) . . ?
N2 Ru2 O6 86.49(8) . . ?
N2 Ru2 C63 85.05(9) . . ?
C70 Ru2 P3 91.03(9) . . ?
C70 Ru2 P4 92.11(9) . . ?
C70 Ru2 O5 94.94(10) . . ?
C70 Ru2 O6 94.88(11) . . ?
C70 Ru2 N2 178.58(11) . . ?
C70 Ru2 C63 95.95(11) . . ?
C36 P3 Ru2 107.97(9) . . ?
C36 P3 C51 101.69(12) . . ?
C36 P3 C54 104.20(13) . . ?
C51 P3 Ru2 106.51(9) . . ?
C54 P3 Ru2 124.51(9) . . ?
C54 P3 C51 109.68(12) . . ?
C50 P4 Ru2 107.47(10) . . ?
C50 P4 C57 102.27(17) . . ?
C50 P4 C60 103.24(14) . . ?
C57 P4 Ru2 108.22(11) . . ?
C60 P4 Ru2 123.84(11) . . ?
C60 P4 C57 109.60(18) . . ?
C63 O5 Ru2 89.40(16) . . ?
C63 O6 Ru2 90.42(15) . . ?
C42 N2 Ru2 120.15(17) . . ?
C45 N2 Ru2 117.28(19) . . ?
C45 N2 C42 114.2(2) . . ?
H59A C59A H59B 109.5 . . ?
H59A C59A H59C 109.5 . . ?
H59B C59A H59C 109.5 . . ?
C57 C59A H59A 109.5 . . ?
C57 C59A H59B 109.5 . . ?
C57 C59A H59C 109.5 . . ?
P3 C36 H36A 109.2 . . ?
P3 C36 H36B 109.2 . . ?
H36A C36 H36B 107.9 . . ?
C37 C36 P3 112.05(19) . . ?
C37 C36 H36A 109.2 . . ?
C37 C36 H36B 109.2 . . ?
C38 C37 C36 120.7(3) . . ?
C38 C37 C42 119.9(3) . . ?
C42 C37 C36 119.4(2) . . ?
C37 C38 H38 119.5 . . ?
C37 C38 C39 120.9(3) . . ?
C39 C38 H38 119.5 . . ?
C38 C39 H39 120.6 . . ?
C40 C39 C38 118.8(3) . . ?
C40 C39 H39 120.6 . . ?
C39 C40 H40 119.2 . . ?
C39 C40 C41 121.5(3) . . ?
C41 C40 H40 119.2 . . ?
C40 C41 C42 119.9(3) . . ?
C40 C41 C43 123.0(3) . . ?
C42 C41 C43 117.1(3) . . ?
C37 C42 N2 118.4(2) . . ?
C37 C42 C41 119.0(3) . . ?
C41 C42 N2 122.5(3) . . ?
C41 C43 H43A 109.6 . . ?
C41 C43 H43B 109.6 . . ?
H43A C43 H43B 108.1 . . ?
C44 C43 C41 110.2(2) . . ?
C44 C43 H43A 109.6 . . ?
C44 C43 H43B 109.6 . . ?
C45 C44 C43 117.8(3) . . ?
C46 C44 C43 122.8(3) . . ?
C46 C44 C45 119.4(3) . . ?
N2 C45 C44 122.1(3) . . ?
N2 C45 C49 118.0(3) . . ?
C49 C45 C44 119.8(3) . . ?
C44 C46 H46 119.5 . . ?
C47 C46 C44 121.0(3) . . ?
C47 C46 H46 119.5 . . ?
C46 C47 H47 120.2 . . ?
C46 C47 C48 119.7(3) . . ?
C48 C47 H47 120.2 . . ?
C47 C48 H48 119.4 . . ?
C47 C48 C49 121.2(3) . . ?
C49 C48 H48 119.4 . . ?
C45 C49 C50 119.1(2) . . ?
C48 C49 C45 118.7(3) . . ?
C48 C49 C50 122.0(3) . . ?
P4 C50 H50A 108.6 . . ?
P4 C50 H50B 108.6 . . ?
C49 C50 P4 114.6(2) . . ?
C49 C50 H50A 108.6 . . ?
C49 C50 H50B 108.6 . . ?
H50A C50 H50B 107.6 . . ?
P3 C51 H51 104.8 . . ?
C52 C51 P3 115.91(19) . . ?
C52 C51 H51 104.8 . . ?
C52 C51 C53 110.4(2) . . ?
C53 C51 P3 114.71(19) . . ?
C53 C51 H51 104.8 . . ?
C51 C52 H52A 109.5 . . ?
C51 C52 H52B 109.5 . . ?
C51 C52 H52C 109.5 . . ?
H52A C52 H52B 109.5 . . ?
H52A C52 H52C 109.5 . . ?
H52B C52 H52C 109.5 . . ?
C51 C53 H53A 109.5 . . ?
C51 C53 H53B 109.5 . . ?
C51 C53 H53C 109.5 . . ?
H53A C53 H53B 109.5 . . ?
H53A C53 H53C 109.5 . . ?
H53B C53 H53C 109.5 . . ?
P3 C54 H54 106.1 . . ?
C55 C54 P3 112.8(2) . . ?
C55 C54 H54 106.1 . . ?
C56 C54 P3 115.9(2) . . ?
C56 C54 H54 106.1 . . ?
C56 C54 C55 109.0(2) . . ?
C54 C55 H55A 109.5 . . ?
C54 C55 H55B 109.5 . . ?
C54 C55 H55C 109.5 . . ?
H55A C55 H55B 109.5 . . ?
H55A C55 H55C 109.5 . . ?
H55B C55 H55C 109.5 . . ?
C54 C56 H56A 109.5 . . ?
C54 C56 H56B 109.5 . . ?
C54 C56 H56C 109.5 . . ?
H56A C56 H56B 109.5 . . ?
H56A C56 H56C 109.5 . . ?
H56B C56 H56C 109.5 . . ?
P4 C57 H57 110.9 . . ?
P4 C57 H57A 97.5 . . ?
C59A C57 P4 107.2(3) . . ?
C59A C57 H57 110.9 . . ?
C58 C57 P4 116.7(3) . . ?
C58 C57 C59A 99.5(4) . . ?
C58 C57 H57 110.9 . . ?
C58 C57 H57A 97.5 . . ?
C59 C57 P4 121.4(4) . . ?
C59 C57 H57A 97.5 . . ?
C59 C57 C58 116.8(4) . . ?
C57 C58 H58A 109.5 . . ?
C57 C58 H58B 109.5 . . ?
C57 C58 H58C 109.5 . . ?
H58A C58 H58B 109.5 . . ?
H58A C58 H58C 109.5 . . ?
H58B C58 H58C 109.5 . . ?
C57 C59 H59D 109.5 . . ?
C57 C59 H59E 109.5 . . ?
C57 C59 H59F 109.5 . . ?
H59D C59 H59E 109.5 . . ?
H59D C59 H59F 109.5 . . ?
H59E C59 H59F 109.5 . . ?
P4 C60 H60 104.0 . . ?
P4 C60 H60A 101.1 . . ?
C61 C60 P4 113.6(2) . . ?
C61 C60 H60 104.0 . . ?
C61 C60 H60A 101.1 . . ?
C62 C60 P4 119.2(3) . . ?
C62 C60 H60 104.0 . . ?
C62 C60 C61 110.1(3) . . ?
C62A C60 P4 112.6(5) . . ?
C62A C60 H60A 101.1 . . ?
C62A C60 C61 122.9(6) . . ?
C60 C61 H61A 109.5 . . ?
C60 C61 H61B 109.5 . . ?
C60 C61 H61C 109.5 . . ?
H61A C61 H61B 109.5 . . ?
H61A C61 H61C 109.5 . . ?
H61B C61 H61C 109.5 . . ?
C60 C62 H62A 109.5 . . ?
C60 C62 H62B 109.5 . . ?
C60 C62 H62C 109.5 . . ?
H62A C62 H62B 109.5 . . ?
H62A C62 H62C 109.5 . . ?
H62B C62 H62C 109.5 . . ?
O5 C63 Ru2 60.35(14) . . ?
O5 C63 C64 119.5(2) . . ?
O6 C63 Ru2 59.57(14) . . ?
O6 C63 O5 119.9(2) . . ?
O6 C63 C64 120.5(2) . . ?
C64 C63 Ru2 179.4(2) . . ?
C65 C64 C63 120.2(3) . . ?
C69 C64 C63 120.2(2) . . ?
C69 C64 C65 119.7(3) . . ?
C64 C65 H65 120.4 . . ?
C64 C65 C66 119.1(3) . . ?
C66 C65 H65 120.4 . . ?
C65 C66 H66 119.8 . . ?
C67 C66 C65 120.4(3) . . ?
C67 C66 H66 119.8 . . ?
C66 C67 H67 119.6 . . ?
C66 C67 C68 120.7(3) . . ?
C68 C67 H67 119.6 . . ?
C67 C68 H68 120.2 . . ?
C67 C68 C69 119.6(3) . . ?
C69 C68 H68 120.2 . . ?
C64 C69 H69 119.8 . . ?
C68 C69 C64 120.5(3) . . ?
C68 C69 H69 119.8 . . ?
O4 C70 Ru2 179.0(3) . . ?
C60 C62A H62D 109.5 . . ?
C60 C62A H62E 109.5 . . ?
C60 C62A H62F 109.5 . . ?
H62D C62A H62E 109.5 . . ?
H62D C62A H62F 109.5 . . ?
H62E C62A H62F 109.5 . . ?
H72A C72A H72B 106.3 . . ?
C73A C72A H72A 106.1 . . ?
C73A C72A H72B 106.1 . . ?
C73A C72A C71A 125(2) . . ?
C71A C72A H72A 106.1 . . ?
C71A C72A H72B 106.1 . . ?
H74C C74 H74D 104.8 . . ?
C75 C74 H74C 102.3 . . ?
C75 C74 H74D 102.3 . . ?
C73 C74 H74C 102.3 . . ?
C73 C74 H74D 102.3 . . ?
C73 C74 C75 139.2(12) . . ?
C74 C75 H75D 109.5 . . ?
C74 C75 H75E 109.5 . . ?
C74 C75 H75F 109.5 . . ?
H75D C75 H75E 109.5 . . ?
H75D C75 H75F 109.5 . . ?
H75E C75 H75F 109.5 . . ?
H74A C74A H74B 108.7 . . ?
C75A C74A H74A 110.5 . . ?
C75A C74A H74B 110.5 . . ?
C75A C74A C73A 106.2(16) . . ?
C73A C74A H74A 110.5 . . ?
C73A C74A H74B 110.5 . . ?
C74A C75A H75A 109.5 . . ?
C74A C75A H75B 109.5 . . ?
C74A C75A H75C 109.5 . . ?
H75A C75A H75B 109.5 . . ?
H75A C75A H75C 109.5 . . ?
H75B C75A H75C 109.5 . . ?
C72A C73A C74A 124(2) . . ?
C72A C73A H73A 106.4 . . ?
C72A C73A H73B 106.4 . . ?
C74A C73A H73A 106.4 . . ?
C74A C73A H73B 106.4 . . ?
H73A C73A H73B 106.5 . . ?
C74 C73 H73C 102.3 . . ?
C74 C73 H73D 102.3 . . ?
C74 C73 C72 139.1(12) . . ?
H73C C73 H73D 104.9 . . ?
C72 C73 H73C 102.3 . . ?
C72 C73 H73D 102.3 . . ?
C72A C71A H71A 109.5 . . ?
C72A C71A H71B 109.5 . . ?
C72A C71A H71C 109.5 . . ?
H71A C71A H71B 109.5 . . ?
H71A C71A H71C 109.5 . . ?
H71B C71A H71C 109.5 . . ?
H71D C71 H71E 109.5 . . ?
H71D C71 H71F 109.5 . . ?
H71E C71 H71F 109.5 . . ?
C72 C71 H71D 109.5 . . ?
C72 C71 H71E 109.5 . . ?
C72 C71 H71F 109.5 . . ?
C73 C72 H72C 98.3 . . ?
C73 C72 H72D 98.3 . . ?
C71 C72 C73 152.8(13) . . ?
C71 C72 H72C 98.3 . . ?
C71 C72 H72D 98.3 . . ?
H72C C72 H72D 103.8 . . ?

loop_
_geom_bond_atom_site_label_1
_geom_bond_atom_site_label_2
_geom_bond_distance
_geom_bond_site_symmetry_2
_geom_bond_publ_flag
Ru1 P1 2.2936(7) . ?
Ru1 P2 2.2941(7) . ?
Ru1 O2 2.2248(18) . ?
Ru1 O3 2.1673(18) . ?
Ru1 N1 2.163(2) . ?
Ru1 C28 2.533(3) . ?
Ru1 C35 1.833(3) . ?
P1 C1 1.832(2) . ?
P1 C16 1.858(3) . ?
P1 C19 1.838(3) . ?
P2 C15 1.834(3) . ?
P2 C22 1.858(3) . ?
P2 C25 1.853(3) . ?
O1 C35 1.175(3) . ?
O2 C28 1.271(3) . ?
O3 C28 1.267(3) . ?
N1 C7 1.397(3) . ?
N1 C10 1.402(3) . ?
C1 H1A 0.9700 . ?
C1 H1B 0.9700 . ?
C1 C2 1.502(4) . ?
C2 C3 1.396(4) . ?
C2 C7 1.405(4) . ?
C3 H3 0.9300 . ?
C3 C4 1.383(4) . ?
C4 H4 0.9300 . ?
C4 C5 1.387(4) . ?
C5 H5 0.9300 . ?
C5 C6 1.383(4) . ?
C6 C7 1.408(4) . ?
C6 C8 1.506(4) . ?
C8 H8A 0.9700 . ?
C8 H8B 0.9700 . ?
C8 C9 1.499(4) . ?
C9 C10 1.411(4) . ?
C9 C11 1.384(4) . ?
C10 C14 1.401(4) . ?
C11 H11 0.9300 . ?
C11 C12 1.375(5) . ?
C12 H12 0.9300 . ?
C12 C13 1.391(5) . ?
C13 H13 0.9300 . ?
C13 C14 1.382(4) . ?
C14 C15 1.509(4) . ?
C15 H15A 0.9700 . ?
C15 H15B 0.9700 . ?
C16 H16 0.9800 . ?
C16 C17 1.522(4) . ?
C16 C18 1.525(4) . ?
C17 H17A 0.9600 . ?
C17 H17B 0.9600 . ?
C17 H17C 0.9600 . ?
C18 H18A 0.9600 . ?
C18 H18B 0.9600 . ?
C18 H18C 0.9600 . ?
C19 H19 0.9800 . ?
C19 C20 1.518(4) . ?
C19 C21 1.493(4) . ?
C20 H20A 0.9600 . ?
C20 H20B 0.9600 . ?
C20 H20C 0.9600 . ?
C21 H21A 0.9600 . ?
C21 H21B 0.9600 . ?
C21 H21C 0.9600 . ?
C22 H22 0.9800 . ?
C22 C23 1.524(4) . ?
C22 C24 1.532(4) . ?
C23 H23A 0.9600 . ?
C23 H23B 0.9600 . ?
C23 H23C 0.9600 . ?
C24 H24A 0.9600 . ?
C24 H24B 0.9600 . ?
C24 H24C 0.9600 . ?
C25 H25 0.9800 . ?
C25 C26 1.523(5) . ?
C25 C27 1.542(4) . ?
C26 H26A 0.9600 . ?
C26 H26B 0.9600 . ?
C26 H26C 0.9600 . ?
C27 H27A 0.9600 . ?
C27 H27B 0.9600 . ?
C27 H27C 0.9600 . ?
C28 C29 1.495(4) . ?
C29 C30 1.388(5) . ?
C29 C34 1.382(5) . ?
C30 H30 0.9300 . ?
C30 C31 1.391(5) . ?
C31 H31 0.9300 . ?
C31 C32 1.369(6) . ?
C32 H32 0.9300 . ?
C32 C33 1.374(6) . ?
C33 H33 0.9300 . ?
C33 C34 1.402(5) . ?
C34 H34 0.9300 . ?
Ru2 P3 2.2959(7) . ?
Ru2 P4 2.2860(7) . ?
Ru2 O5 2.2017(18) . ?
Ru2 O6 2.1845(19) . ?
Ru2 N2 2.155(2) . ?
Ru2 C63 2.533(3) . ?
Ru2 C70 1.839(3) . ?
P3 C36 1.828(3) . ?
P3 C51 1.850(3) . ?
P3 C54 1.845(3) . ?
P4 C50 1.828(3) . ?
P4 C57 1.865(3) . ?
P4 C60 1.854(3) . ?
O4 C70 1.167(4) . ?
O5 C63 1.276(3) . ?
O6 C63 1.267(3) . ?
N2 C42 1.405(4) . ?
N2 C45 1.400(3) . ?
C59A H59A 0.9600 . ?
C59A H59B 0.9600 . ?
C59A H59C 0.9600 . ?
C59A C57 1.753(10) . ?
C36 H36A 0.9700 . ?
C36 H36B 0.9700 . ?
C36 C37 1.504(4) . ?
C37 C38 1.395(4) . ?
C37 C42 1.402(4) . ?
C38 H38 0.9300 . ?
C38 C39 1.396(4) . ?
C39 H39 0.9300 . ?
C39 C40 1.379(5) . ?
C40 H40 0.9300 . ?
C40 C41 1.389(4) . ?
C41 C42 1.405(4) . ?
C41 C43 1.515(4) . ?
C43 H43A 0.9700 . ?
C43 H43B 0.9700 . ?
C43 C44 1.503(4) . ?
C44 C45 1.407(4) . ?
C44 C46 1.385(4) . ?
C45 C49 1.406(4) . ?
C46 H46 0.9300 . ?
C46 C47 1.374(5) . ?
C47 H47 0.9300 . ?
C47 C48 1.386(5) . ?
C48 H48 0.9300 . ?
C48 C49 1.391(4) . ?
C49 C50 1.510(4) . ?
C50 H50A 0.9700 . ?
C50 H50B 0.9700 . ?
C51 H51 0.9800 . ?
C51 C52 1.525(4) . ?
C51 C53 1.532(4) . ?
C52 H52A 0.9600 . ?
C52 H52B 0.9600 . ?
C52 H52C 0.9600 . ?
C53 H53A 0.9600 . ?
C53 H53B 0.9600 . ?
C53 H53C 0.9600 . ?
C54 H54 0.9800 . ?
C54 C55 1.536(4) . ?
C54 C56 1.532(4) . ?
C55 H55A 0.9600 . ?
C55 H55B 0.9600 . ?
C55 H55C 0.9600 . ?
C56 H56A 0.9600 . ?
C56 H56B 0.9600 . ?
C56 H56C 0.9600 . ?
C57 H57 0.9800 . ?
C57 H57A 0.9800 . ?
C57 C58 1.484(5) . ?
C57 C59 1.385(7) . ?
C58 H58A 0.9600 . ?
C58 H58B 0.9600 . ?
C58 H58C 0.9600 . ?
C59 H59D 0.9600 . ?
C59 H59E 0.9600 . ?
C59 H59F 0.9600 . ?
C60 H60 0.9800 . ?
C60 H60A 0.9800 . ?
C60 C61 1.517(5) . ?
C60 C62 1.476(5) . ?
C60 C62A 1.404(12) . ?
C61 H61A 0.9600 . ?
C61 H61B 0.9600 . ?
C61 H61C 0.9600 . ?
C62 H62A 0.9600 . ?
C62 H62B 0.9600 . ?
C62 H62C 0.9600 . ?
C63 C64 1.491(4) . ?
C64 C65 1.390(4) . ?
C64 C69 1.388(4) . ?
C65 H65 0.9300 . ?
C65 C66 1.396(4) . ?
C66 H66 0.9300 . ?
C66 C67 1.368(5) . ?
C67 H67 0.9300 . ?
C67 C68 1.374(5) . ?
C68 H68 0.9300 . ?
C68 C69 1.381(4) . ?
C69 H69 0.9300 . ?
C62A H62D 0.9600 . ?
C62A H62E 0.9600 . ?
C62A H62F 0.9600 . ?
C72A H72A 0.9700 . ?
C72A H72B 0.9700 . ?
C72A C73A 1.14(3) . ?
C72A C71A 1.31(3) . ?
C74 H74C 0.9700 . ?
C74 H74D 0.9700 . ?
C74 C75 1.317(14) . ?
C74 C73 1.299(14) . ?
C75 H75D 0.9600 . ?
C75 H75E 0.9600 . ?
C75 H75F 0.9600 . ?
C74A H74A 0.9700 . ?
C74A H74B 0.9700 . ?
C74A C75A 1.49(3) . ?
C74A C73A 1.75(3) . ?
C75A H75A 0.9600 . ?
C75A H75B 0.9600 . ?
C75A H75C 0.9600 . ?
C73A H73A 0.9700 . ?
C73A H73B 0.9700 . ?
C73 H73C 0.9700 . ?
C73 H73D 0.9700 . ?
C73 C72 1.385(15) . ?
C71A H71A 0.9600 . ?
C71A H71B 0.9600 . ?
C71A H71C 0.9600 . ?
C71 H71D 0.9600 . ?
C71 H71E 0.9600 . ?
C71 H71F 0.9600 . ?
C71 C72 1.266(11) . ?
C72 H72C 0.9700 . ?
C72 H72D 0.9700 . ?

loop_
_geom_torsion_atom_site_label_1
_geom_torsion_atom_site_label_2
_geom_torsion_atom_site_label_3
_geom_torsion_atom_site_label_4
_geom_torsion
_geom_torsion_site_symmetry_1
_geom_torsion_site_symmetry_2
_geom_torsion_site_symmetry_3
_geom_torsion_site_symmetry_4
_geom_torsion_publ_flag
Ru1 P1 C1 C2 48.5(2) . . . . ?
Ru1 P1 C16 C17 -163.7(2) . . . . ?
Ru1 P1 C16 C18 68.4(2) . . . . ?
Ru1 P1 C19 C20 -47.4(3) . . . . ?
Ru1 P1 C19 C21 83.3(2) . . . . ?
Ru1 P2 C15 C14 -56.4(2) . . . . ?
Ru1 P2 C22 C23 77.6(2) . . . . ?
Ru1 P2 C22 C24 -152.20(19) . . . . ?
Ru1 P2 C25 C26 -56.1(2) . . . . ?
Ru1 P2 C25 C27 173.3(2) . . . . ?
Ru1 O2 C28 O3 -4.8(2) . . . . ?
Ru1 O2 C28 C29 175.5(2) . . . . ?
Ru1 O3 C28 O2 4.9(2) . . . . ?
Ru1 O3 C28 C29 -175.4(2) . . . . ?
Ru1 N1 C7 C2 65.3(3) . . . . ?
Ru1 N1 C7 C6 -116.0(2) . . . . ?
Ru1 N1 C10 C9 119.5(2) . . . . ?
Ru1 N1 C10 C14 -65.0(3) . . . . ?
P1 C1 C2 C3 110.9(3) . . . . ?
P1 C1 C2 C7 -70.2(3) . . . . ?
O2 C28 C29 C30 -176.4(3) . . . . ?
O2 C28 C29 C34 3.4(4) . . . . ?
O3 C28 C29 C30 3.9(4) . . . . ?
O3 C28 C29 C34 -176.3(3) . . . . ?
N1 C10 C14 C13 -174.4(3) . . . . ?
N1 C10 C14 C15 1.6(4) . . . . ?
C1 P1 C16 C17 -52.5(2) . . . . ?
C1 P1 C16 C18 179.6(2) . . . . ?
C1 P1 C19 C20 -173.6(2) . . . . ?
C1 P1 C19 C21 -42.9(3) . . . . ?
C1 C2 C3 C4 175.3(3) . . . . ?
C1 C2 C7 N1 8.0(3) . . . . ?
C1 C2 C7 C6 -170.7(2) . . . . ?
C2 C3 C4 C5 -2.6(5) . . . . ?
C3 C2 C7 N1 -173.0(2) . . . . ?
C3 C2 C7 C6 8.2(4) . . . . ?
C3 C4 C5 C6 4.2(4) . . . . ?
C4 C5 C6 C7 0.4(4) . . . . ?
C4 C5 C6 C8 178.2(3) . . . . ?
C5 C6 C7 N1 174.7(2) . . . . ?
C5 C6 C7 C2 -6.6(4) . . . . ?
C5 C6 C8 C9 155.1(3) . . . . ?
C6 C8 C9 C10 32.8(3) . . . . ?
C6 C8 C9 C11 -147.7(3) . . . . ?
C7 N1 C10 C9 -23.0(3) . . . . ?
C7 N1 C10 C14 152.5(2) . . . . ?
C7 C2 C3 C4 -3.6(4) . . . . ?
C7 C6 C8 C9 -27.0(3) . . . . ?
C8 C6 C7 N1 -3.3(4) . . . . ?
C8 C6 C7 C2 175.4(2) . . . . ?
C8 C9 C10 N1 -8.6(4) . . . . ?
C8 C9 C10 C14 176.0(3) . . . . ?
C8 C9 C11 C12 -175.9(3) . . . . ?
C9 C10 C14 C13 1.2(4) . . . . ?
C9 C10 C14 C15 177.2(2) . . . . ?
C9 C11 C12 C13 -1.2(6) . . . . ?
C10 N1 C7 C2 -149.4(2) . . . . ?
C10 N1 C7 C6 29.4(3) . . . . ?
C10 C9 C11 C12 3.5(5) . . . . ?
C10 C14 C15 P2 61.2(3) . . . . ?
C11 C9 C10 N1 171.9(3) . . . . ?
C11 C9 C10 C14 -3.5(4) . . . . ?
C11 C12 C13 C14 -1.3(6) . . . . ?
C12 C13 C14 C10 1.2(5) . . . . ?
C12 C13 C14 C15 -174.7(3) . . . . ?
C13 C14 C15 P2 -122.9(3) . . . . ?
C15 P2 C22 C23 -158.2(2) . . . . ?
C15 P2 C22 C24 -28.0(3) . . . . ?
C15 P2 C25 C26 -170.0(2) . . . . ?
C15 P2 C25 C27 59.5(3) . . . . ?
C16 P1 C1 C2 -63.5(2) . . . . ?
C16 P1 C19 C20 80.3(2) . . . . ?
C16 P1 C19 C21 -149.0(2) . . . . ?
C19 P1 C1 C2 -172.9(2) . . . . ?
C19 P1 C16 C17 56.9(3) . . . . ?
C19 P1 C16 C18 -71.0(3) . . . . ?
C22 P2 C15 C14 170.5(2) . . . . ?
C22 P2 C25 C26 79.4(3) . . . . ?
C22 P2 C25 C27 -51.2(3) . . . . ?
C25 P2 C15 C14 55.3(2) . . . . ?
C25 P2 C22 C23 -48.7(3) . . . . ?
C25 P2 C22 C24 81.5(3) . . . . ?
C28 C29 C30 C31 179.5(3) . . . . ?
C28 C29 C34 C33 -179.8(3) . . . . ?
C29 C30 C31 C32 0.4(5) . . . . ?
C30 C29 C34 C33 0.1(5) . . . . ?
C30 C31 C32 C33 -0.2(6) . . . . ?
C31 C32 C33 C34 0.0(6) . . . . ?
C32 C33 C34 C29 0.1(5) . . . . ?
C34 C29 C30 C31 -0.3(5) . . . . ?
Ru2 P3 C36 C37 56.14(19) . . . . ?
Ru2 P3 C51 C52 59.9(2) . . . . ?
Ru2 P3 C51 C53 -169.61(18) . . . . ?
Ru2 P3 C54 C55 -74.6(2) . . . . ?
Ru2 P3 C54 C56 158.71(18) . . . . ?
Ru2 P4 C50 C49 -45.6(2) . . . . ?
Ru2 P4 C57 C59A -88.5(4) . . . . ?
Ru2 P4 C57 C58 161.1(3) . . . . ?
Ru2 P4 C57 C59 -44.9(6) . . . . ?
Ru2 P4 C60 C61 58.2(3) . . . . ?
Ru2 P4 C60 C62 -169.5(3) . . . . ?
Ru2 P4 C60 C62A -87.3(5) . . . . ?
Ru2 O5 C63 O6 0.9(3) . . . . ?
Ru2 O5 C63 C64 -179.3(2) . . . . ?
Ru2 O6 C63 O5 -0.9(3) . . . . ?
Ru2 O6 C63 C64 179.3(2) . . . . ?
Ru2 N2 C42 C37 64.2(3) . . . . ?
Ru2 N2 C42 C41 -119.6(3) . . . . ?
Ru2 N2 C45 C44 120.2(3) . . . . ?
Ru2 N2 C45 C49 -62.9(3) . . . . ?
P3 C36 C37 C38 118.8(3) . . . . ?
P3 C36 C37 C42 -62.9(3) . . . . ?
O5 C63 C64 C65 -179.0(3) . . . . ?
O5 C63 C64 C69 1.0(4) . . . . ?
O6 C63 C64 C65 0.7(4) . . . . ?
O6 C63 C64 C69 -179.2(3) . . . . ?
N2 C45 C49 C48 179.1(3) . . . . ?
N2 C45 C49 C50 -6.4(4) . . . . ?
C36 P3 C51 C52 172.8(2) . . . . ?
C36 P3 C51 C53 -56.7(2) . . . . ?
C36 P3 C54 C55 161.4(2) . . . . ?
C36 P3 C54 C56 34.7(2) . . . . ?
C36 C37 C38 C39 176.7(3) . . . . ?
C36 C37 C42 N2 -0.1(4) . . . . ?
C36 C37 C42 C41 -176.5(3) . . . . ?
C37 C38 C39 C40 -0.2(5) . . . . ?
C38 C37 C42 N2 178.2(3) . . . . ?
C38 C37 C42 C41 1.9(4) . . . . ?
C38 C39 C40 C41 1.9(5) . . . . ?
C39 C40 C41 C42 -1.6(5) . . . . ?
C39 C40 C41 C43 177.6(3) . . . . ?
C40 C41 C42 N2 -176.5(3) . . . . ?
C40 C41 C42 C37 -0.3(4) . . . . ?
C40 C41 C43 C44 146.6(3) . . . . ?
C41 C43 C44 C45 33.9(4) . . . . ?
C41 C43 C44 C46 -148.2(3) . . . . ?
C42 N2 C45 C44 -28.1(4) . . . . ?
C42 N2 C45 C49 148.8(3) . . . . ?
C42 C37 C38 C39 -1.6(4) . . . . ?
C42 C41 C43 C44 -34.1(4) . . . . ?
C43 C41 C42 N2 4.2(4) . . . . ?
C43 C41 C42 C37 -179.6(3) . . . . ?
C43 C44 C45 N2 -3.6(5) . . . . ?
C43 C44 C45 C49 179.6(3) . . . . ?
C43 C44 C46 C47 -175.9(4) . . . . ?
C44 C45 C49 C48 -4.0(5) . . . . ?
C44 C45 C49 C50 170.6(3) . . . . ?
C44 C46 C47 C48 -3.1(6) . . . . ?
C45 N2 C42 C37 -148.5(3) . . . . ?
C45 N2 C42 C41 27.7(4) . . . . ?
C45 C44 C46 C47 2.1(6) . . . . ?
C45 C49 C50 P4 64.7(3) . . . . ?
C46 C44 C45 N2 178.3(3) . . . . ?
C46 C44 C45 C49 1.5(5) . . . . ?
C46 C47 C48 C49 0.5(6) . . . . ?
C47 C48 C49 C45 3.0(5) . . . . ?
C47 C48 C49 C50 -171.4(3) . . . . ?
C48 C49 C50 P4 -120.9(3) . . . . ?
C50 P4 C57 C59A 158.3(4) . . . . ?
C50 P4 C57 C58 47.8(4) . . . . ?
C50 P4 C57 C59 -158.2(6) . . . . ?
C50 P4 C60 C61 -179.8(3) . . . . ?
C50 P4 C60 C62 -47.5(3) . . . . ?
C50 P4 C60 C62A 34.6(6) . . . . ?
C51 P3 C36 C37 -55.7(2) . . . . ?
C51 P3 C54 C55 53.2(2) . . . . ?
C51 P3 C54 C56 -73.6(2) . . . . ?
C54 P3 C36 C37 -169.73(18) . . . . ?
C54 P3 C51 C52 -77.3(2) . . . . ?
C54 P3 C51 C53 53.2(2) . . . . ?
C57 P4 C50 C49 68.2(2) . . . . ?
C57 P4 C60 C61 -71.4(3) . . . . ?
C57 P4 C60 C62 60.9(4) . . . . ?
C57 P4 C60 C62A 143.0(6) . . . . ?
C60 P4 C50 C49 -178.0(2) . . . . ?
C60 P4 C57 C59A 49.2(4) . . . . ?
C60 P4 C57 C58 -61.2(4) . . . . ?
C60 P4 C57 C59 92.8(6) . . . . ?
C63 C64 C65 C66 -179.3(3) . . . . ?
C63 C64 C69 C68 179.8(3) . . . . ?
C64 C65 C66 C67 -0.5(5) . . . . ?
C65 C64 C69 C68 -0.2(4) . . . . ?
C65 C66 C67 C68 -0.2(5) . . . . ?
C66 C67 C68 C69 0.6(5) . . . . ?
C67 C68 C69 C64 -0.5(4) . . . . ?
C69 C64 C65 C66 0.6(5) . . . . ?
C74 C73 C72 C71 175(2) . . . . ?
C75 C74 C73 C72 163(2) . . . . ?
C75A C74A C73A C72A -61(3) . . . . ?
C71A C72A C73A C74A -166(2) . . . . ?

loop_
_exptl_oxdiff_crystal_face_indexfrac_h
_exptl_oxdiff_crystal_face_indexfrac_k
_exptl_oxdiff_crystal_face_indexfrac_l
_exptl_oxdiff_crystal_face_x
_exptl_oxdiff_crystal_face_y
_exptl_oxdiff_crystal_face_z
-0.1512 0.3725 -15.8404 -0.0135 0.1514 -0.9884
-10.9050 -5.1740 -0.4495 -0.8559 0.4971 -0.1423
10.8105 5.1501 0.8363 0.8528 -0.4954 0.1653
12.2581 -4.9067 -5.4119 -0.4949 -0.8531 -0.1649
-12.0304 5.0122 2.7297 0.5021 0.8648 0.0005
-2.3803 -0.2267 16.5411 -0.0019 0.0005 1.0000
